data_7102259
loop_
_publ_author_name
'Rotthaus, Olaf'
'Jarjayes, Olivier'
'Perez Del Valle, Carlos'
'Philouze, Christian'
'Thomas, Fabrice'

_publ_section_title
;
 A versatile electronic hole in one-electron oxidized
 NiIIbis-salicylidene phenylenediamine complexes.
;
_journal_issue 43
_journal_name_full 'Chemical communications (Cambridge, England)'
_journal_page_first 4462
_journal_page_last 4464
_journal_paper_doi 10.1039/b710027b
_journal_year 2007
_chemical_formula_sum 'C33.81 H45.81 Cl7.43 N4 Ni O3'
_chemical_formula_weight 878.40
_space_group_IT_number 14
_symmetry_cell_setting monoclinic
_symmetry_Int_Tables_number 14
_symmetry_space_group_name_Hall '-P 2yab'
_symmetry_space_group_name_H-M 'P 1 21/a 1'
_cell_angle_alpha 90
_cell_angle_beta 100.24(2)
_cell_angle_gamma 90
_cell_formula_units_Z 4
_cell_length_a 10.934(1)
_cell_length_b 20.635(2)
_cell_length_c 18.842(2)
_cell_measurement_reflns_used 0
_cell_measurement_temperature 293.0
_cell_measurement_theta_max 0.0
_cell_measurement_theta_min 0.0
_cell_volume 4183.5(8)
_computing_cell_refinement 'Bruker-Enraf-Nonius kappaCCD'
_computing_data_collection 'Bruker-Enraf-Nonius kappaCCD'
_computing_data_reduction 'teXsan (MSC, 1992-1997)'
_computing_publication_material 'teXsan (MSC, 1992-1997)'
_computing_structure_refinement 'teXsan (MSC, 1992-1997)'
_computing_structure_solution SIR92
_diffrn_ambient_temperature 293.0
_diffrn_measurement_device_type 'Bruker-Enraf-Nonius kappaCCD'
_diffrn_measurement_method 'phi scans and omega scans'
_diffrn_orient_matrix_UB_11 0.00000
_diffrn_orient_matrix_UB_12 0.00000
_diffrn_orient_matrix_UB_13 0.00000
_diffrn_orient_matrix_UB_21 0.00000
_diffrn_orient_matrix_UB_22 0.00000
_diffrn_orient_matrix_UB_23 0.00000
_diffrn_orient_matrix_UB_31 0.00000
_diffrn_orient_matrix_UB_32 0.00000
_diffrn_orient_matrix_UB_33 0.00000
_diffrn_radiation_detector CCD
_diffrn_radiation_monochromator graphite
_diffrn_radiation_source 'X-ray tube'
_diffrn_radiation_type 'Mo K\a'
_diffrn_radiation_wavelength 0.71073
_diffrn_reflns_av_R_equivalents 0.04084
_diffrn_reflns_av_sigmaI/netI 0.080
_diffrn_reflns_limit_h_max 14
_diffrn_reflns_limit_h_min -12
_diffrn_reflns_limit_k_max 26
_diffrn_reflns_limit_k_min -23
_diffrn_reflns_limit_l_max 24
_diffrn_reflns_limit_l_min -24
_diffrn_reflns_number 58172
_diffrn_reflns_reduction_process 'Lp corrections applied'
_diffrn_reflns_theta_max 27.50
_diffrn_reflns_theta_min 1.10
_diffrn_standards_decay_% 0.00
_diffrn_standards_interval_count 0
_diffrn_standards_number 0
_exptl_absorpt_coefficient_mu 0.975
_exptl_absorpt_correction_type none
_exptl_crystal_colour red
_exptl_crystal_density_diffrn 1.395
_exptl_crystal_density_meas ?
_exptl_crystal_description needle
_exptl_crystal_F_000 1819.92
_exptl_crystal_size_max 0.40
_exptl_crystal_size_mid 0.22
_exptl_crystal_size_min 0.18
_refine_diff_density_max 1.86
_refine_diff_density_min -0.87
_refine_ls_extinction_method none
_refine_ls_goodness_of_fit_all 1.943
_refine_ls_goodness_of_fit_ref 1.943
_refine_ls_hydrogen_treatment noref
_refine_ls_matrix_type full
_refine_ls_number_constraints 0
_refine_ls_number_parameters 451
_refine_ls_number_reflns 6177
_refine_ls_number_restraints 0
_refine_ls_R_factor_all 0.0619
_refine_ls_R_factor_gt 0.0619
_refine_ls_shift/su_max 0.0055
_refine_ls_shift/su_mean 0.0005
_refine_ls_structure_factor_coef F
_refine_ls_weighting_details 'w = 1/[\s^2^(Fo) + 0.00038|Fo|^2^]'
_refine_ls_weighting_scheme sigma
_refine_ls_wR_factor_all 0.0754
_refine_ls_wR_factor_ref 0.0754
_reflns_number_gt 6177
_reflns_number_total 9855
_reflns_threshold_expression I>2.50\s(I)
_cod_data_source_file b710027b.txt
_cod_data_source_block Olivier
_cod_depositor_comments
;
 Adding the '_geom_hbond_atom_site_label_A' data item. Values of the
 data item were determined from the geometry of the molecule.

 Antanas Vaitkus,
 2017-03-06

 Changing the values of the '_atom_site_label' and related data items
 (e. g. '_atom_site_aniso_label') to match each other in order to relate
 data from different loops.

 Antanas Vaitkus,
 2017-03-03

The following automatic conversions were performed:
data name '_geom_bond_atom_site_label_D' replaced with
'_geom_hbond_atom_site_label_D' as specified in the replacement file
'/home/antanas/src/cod-tools/trunk/data/replacement-values/replacement_tags.lst'.

data
name '_geom_bond_atom_site_label_H' replaced with
'_geom_hbond_atom_site_label_H' as specified in the replacement file
'/home/antanas/src/cod-tools/trunk/data/replacement-values/replacement_tags.lst'.

data
name '_geom_bond_distance_DH' replaced with '_geom_hbond_distance_DH'
as specified in the replacement file
'/home/antanas/src/cod-tools/trunk/data/replacement-values/replacement_tags.lst'.

data
name '_geom_contact_distance_HA' replaced with
'_geom_hbond_distance_HA' as specified in the replacement file
'/home/antanas/src/cod-tools/trunk/data/replacement-values/replacement_tags.lst'.

data
name '_geom_contact_distance_DA' replaced with
'_geom_hbond_distance_DA' as specified in the replacement file
'/home/antanas/src/cod-tools/trunk/data/replacement-values/replacement_tags.lst'.

data
name '_geom_angle_DHA' replaced with '_geom_hbond_angle_DHA' as
specified in the replacement file
'/home/antanas/src/cod-tools/trunk/data/replacement-values/replacement_tags.lst'.

data
name '_geom_contact_site_symmetry_A' replaced with
'_geom_hbond_site_symmetry_A' as specified in the replacement file
'/home/antanas/src/cod-tools/trunk/data/replacement-values/replacement_tags.lst'.

Automatic conversion script
Id: cif_correct_tags 5005 2017-03-03 11:38:54Z antanas 
;
_cod_original_sg_symbol_H-M 'P 21/a '
_cod_original_formula_sum 'C33.81 H45.81 Cl7.43 N4 O3 Ni '
_cod_database_code 7102259

loop_
_symmetry_equiv_pos_as_xyz
' +x, +y, +z'
'1/2-x,1/2+y, -z'
' -x, -y, -z'
'1/2+x,1/2-y, +z'

loop_
_atom_site_label
_atom_site_fract_x
_atom_site_fract_y
_atom_site_fract_z
_atom_site_U_iso_or_equiv
_atom_site_occupancy
_atom_site_adp_type
_atom_site_calc_flag
Ni 0.91246(4) 0.11209(2) 0.57365(2) 0.0169(1) 1.000 Uani d
Cl1 0.6706(1) 0.19929(6) 0.98642(6) 0.0447(3) 1.000 Uani d
Cl2 1.0692(1) -0.05452(6) 0.85035(6) 0.0476(3) 1.000 Uani d
Cl3 0.1854(1) 0.12997(8) 1.2973(1) 0.0659(5) 0.910 Uani d
Cl4 0.3124(2) 0.01045(9) 1.2816(2) 0.143(1) 0.910 Uani d
Cl5 0.2930(2) 0.10941(9) 1.1695(1) 0.0887(6) 0.910 Uani d
Cl7 0.3641(3) 0.0535(2) 0.9740(2) 0.173(1) 0.900 Uani d
Cl8 0.2993(2) 0.1531(1) 0.8668(1) 0.0956(7) 0.900 Uani d
Cl9 0.4876(2) 0.05871(8) 0.8511(1) 0.0697(5) 0.900 Uani d
O1 0.7853(2) 0.1405(1) 0.5022(1) 0.0217(6) 1.000 Uani d
O2 0.8148(2) 0.1427(1) 0.6368(1) 0.0210(6) 1.000 Uani d
O3 0.4163(5) 0.2102(3) 1.0610(3) 0.111(2) 1.000 Uani d
N1 1.0121(3) 0.0844(1) 0.5097(2) 0.0181(7) 1.000 Uani d
N2 1.0367(3) 0.0816(1) 0.6456(2) 0.0181(7) 1.000 Uani d
N3 0.7505(3) 0.1423(2) 0.2033(2) 0.0272(8) 1.000 Uani d
N4 0.8738(3) 0.1182(2) 0.9362(2) 0.0273(8) 1.000 Uani d
C1 0.9826(3) 0.0857(2) 0.4393(2) 0.0208(9) 1.000 Uani d
C2 0.8719(3) 0.1116(2) 0.3992(2) 0.0200(8) 1.000 Uani d
C3 0.7775(3) 0.1394(2) 0.4326(2) 0.0199(8) 1.000 Uani d
C4 0.6704(4) 0.1678(2) 0.3876(2) 0.0214(9) 1.000 Uani d
C5 0.6657(4) 0.1666(2) 0.3140(2) 0.0238(9) 1.000 Uani d
C6 0.7595(4) 0.1386(2) 0.2821(2) 0.0223(9) 1.000 Uani d
C7 0.8605(4) 0.1112(2) 0.3231(2) 0.0233(9) 1.000 Uani d
C8 1.1301(3) 0.0603(2) 0.5445(2) 0.0193(8) 1.000 Uani d
C9 1.2265(4) 0.0396(2) 0.5108(2) 0.028(1) 1.000 Uani d
C10 1.3347(4) 0.0175(2) 0.5525(2) 0.030(1) 1.000 Uani d
C11 1.3488(4) 0.0164(2) 0.6270(2) 0.029(1) 1.000 Uani d
C12 1.2547(4) 0.0377(2) 0.6615(2) 0.0245(9) 1.000 Uani d
C13 1.1436(3) 0.0590(2) 0.6193(2) 0.0192(8) 1.000 Uani d
C14 1.0324(3) 0.0792(2) 0.7140(2) 0.0218(9) 1.000 Uani d
C15 0.9368(3) 0.1051(2) 0.7468(2) 0.0219(9) 1.000 Uani d
C16 0.8317(3) 0.1381(2) 0.7069(2) 0.0199(8) 1.000 Uani d
C17 0.7442(3) 0.1675(2) 0.7458(2) 0.0203(9) 1.000 Uani d
C18 0.7638(4) 0.1603(2) 0.8193(2) 0.0235(9) 1.000 Uani d
C19 0.8663(4) 0.1266(2) 0.8573(2) 0.0236(9) 1.000 Uani d
C20 0.9515(4) 0.0994(2) 0.8230(2) 0.0247(9) 1.000 Uani d
C21 0.5649(4) 0.1973(2) 0.4199(2) 0.027(1) 1.000 Uani d
C22 0.5033(4) 0.1439(2) 0.4583(2) 0.035(1) 1.000 Uani d
C23 0.6138(4) 0.2519(2) 0.4722(2) 0.038(1) 1.000 Uani d
C24 0.4638(4) 0.2262(2) 0.3618(2) 0.035(1) 1.000 Uani d
C25 0.7755(7) 0.2090(2) 0.1795(3) 0.065(2) 1.000 Uani d
C26 0.6339(4) 0.1153(2) 0.1618(2) 0.041(1) 1.000 Uani d
C27 0.6325(4) 0.2058(2) 0.7063(2) 0.027(1) 1.000 Uani d
C28 0.5514(4) 0.2317(2) 0.7584(2) 0.036(1) 1.000 Uani d
C29 0.6800(4) 0.2641(2) 0.6678(2) 0.036(1) 1.000 Uani d
C30 0.5501(4) 0.1619(2) 0.6525(3) 0.039(1) 1.000 Uani d
C31 0.9969(5) 0.1388(3) 0.9786(2) 0.044(1) 1.000 Uani d
C32 0.8431(5) 0.0507(2) 0.9537(2) 0.038(1) 1.000 Uani d
C33 0.2221(5) 0.0711(3) 1.2354(4) 0.061(2) 0.910 Uani d
C34 0.4158(5) 0.1036(3) 0.9121(4) 0.059(2) 0.900 Uani d
H1 0.8157 0.1159 0.1920 0.033 1.000 Uiso c
H2 0.8124 0.1455 0.9503 0.033 1.000 Uiso c
H3 1.0407 0.0678 0.4128 0.025 1.000 Uiso c
H4 0.5961 0.1856 0.2837 0.029 1.000 Uiso c
H5 0.9232 0.0920 0.3011 0.028 1.000 Uiso c
H6 1.2178 0.0407 0.4598 0.034 1.000 Uiso c
H7 1.4006 0.0027 0.5298 0.036 1.000 Uiso c
H8 1.4242 0.0009 0.6548 0.035 1.000 Uiso c
H9 1.2652 0.0379 0.7126 0.029 1.000 Uiso c
H10 1.0992 0.0583 0.7445 0.026 1.000 Uiso c
H11 0.7058 0.1788 0.8454 0.028 1.000 Uiso c
H12 1.0205 0.0766 0.8493 0.030 1.000 Uiso c
H13 0.4697 0.1117 0.4243 0.042 1.000 Uiso c
H14 0.4387 0.1622 0.4795 0.042 1.000 Uiso c
H15 0.5636 0.1248 0.4948 0.042 1.000 Uiso c
H16 0.5477 0.2686 0.4934 0.045 1.000 Uiso c
H17 0.6770 0.2354 0.5090 0.045 1.000 Uiso c
H18 0.6471 0.2854 0.4469 0.045 1.000 Uiso c
H19 0.3986 0.2430 0.3837 0.042 1.000 Uiso c
H20 0.4317 0.1934 0.3282 0.042 1.000 Uiso c
H21 0.4983 0.2600 0.3374 0.042 1.000 Uiso c
H22 0.7197 0.2385 0.1958 0.078 1.000 Uiso c
H23 0.7642 0.2103 0.1284 0.078 1.000 Uiso c
H24 0.8586 0.2208 0.1993 0.078 1.000 Uiso c
H25 0.6238 0.0719 0.1765 0.049 1.000 Uiso c
H26 0.5655 0.1406 0.1705 0.049 1.000 Uiso c
H27 0.6375 0.1162 0.1118 0.049 1.000 Uiso c
H28 0.5974 0.2624 0.7901 0.044 1.000 Uiso c
H29 0.5269 0.1969 0.7857 0.044 1.000 Uiso c
H30 0.4796 0.2520 0.7318 0.044 1.000 Uiso c
H31 0.7238 0.2929 0.7027 0.043 1.000 Uiso c
H32 0.7340 0.2493 0.6370 0.043 1.000 Uiso c
H33 0.6114 0.2861 0.6401 0.043 1.000 Uiso c
H34 0.5958 0.1472 0.6171 0.046 1.000 Uiso c
H35 0.4794 0.1856 0.6296 0.046 1.000 Uiso c
H36 0.5240 0.1258 0.6772 0.046 1.000 Uiso c
H37 0.9928 0.1389 1.0285 0.053 1.000 Uiso c
H38 1.0163 0.1811 0.9641 0.053 1.000 Uiso c
H39 1.0594 0.1094 0.9699 0.053 1.000 Uiso c
H40 0.9034 0.0220 0.9408 0.046 1.000 Uiso c
H41 0.8430 0.0473 1.0040 0.046 1.000 Uiso c
H42 0.7633 0.0397 0.9277 0.046 1.000 Uiso c
H43 0.1466 0.0522 1.2118 0.074 0.910 Uiso d
H44 0.4775 0.1311 0.9382 0.071 0.900 Uiso d
H45 0.4919 0.1982 1.0447 0.129 1.000 Uiso c
H46 0.3961 0.1755 1.0911 0.129 1.000 Uiso c

loop_
_atom_site_aniso_label
_atom_site_aniso_U_11
_atom_site_aniso_U_22
_atom_site_aniso_U_33
_atom_site_aniso_U_12
_atom_site_aniso_U_13
_atom_site_aniso_U_23
Ni 0.0165(2) 0.0180(2) 0.0160(2) 0.0025(2) 0.0027(2) 0.0013(2)
Cl1 0.0532(7) 0.0586(7) 0.0238(5) 0.0195(5) 0.0110(5) -0.0016(5)
Cl2 0.0524(7) 0.0648(7) 0.0258(5) 0.0302(6) 0.0074(5) 0.0039(5)
Cl3 0.0446(8) 0.082(1) 0.078(1) -0.0191(7) 0.0294(7) -0.0217(8)
Cl4 0.061(1) 0.052(1) 0.283(4) -0.0076(9) -0.061(2) 0.012(2)
Cl5 0.076(1) 0.087(1) 0.121(1) -0.0241(9) 0.0666(9) -0.037(1)
Cl7 0.178(3) 0.176(2) 0.193(2) 0.021(2) 0.114(2) 0.118(2)
Cl8 0.058(1) 0.138(2) 0.090(1) 0.041(1) 0.011(1) 0.036(1)
Cl9 0.058(1) 0.0587(9) 0.090(1) -0.0048(8) 0.0048(9) -0.0055(9)
O1 0.020(1) 0.028(1) 0.017(1) 0.006(1) 0.003(1) 0.001(1)
O2 0.023(1) 0.025(1) 0.016(1) 0.007(1) 0.004(1) 0.001(1)
O3 0.113(4) 0.135(4) 0.096(4) 0.029(4) 0.048(3) 0.023(3)
N1 0.017(1) 0.018(1) 0.020(1) -0.001(1) 0.005(1) 0.000(1)
N2 0.018(1) 0.016(1) 0.020(1) 0.000(1) 0.003(1) 0.000(1)
N3 0.034(2) 0.030(2) 0.017(2) -0.001(1) 0.003(1) -0.001(1)
N4 0.031(2) 0.034(2) 0.019(1) 0.004(1) 0.007(1) 0.001(1)
C1 0.022(2) 0.019(2) 0.023(2) -0.001(1) 0.008(1) 0.000(1)
C2 0.023(2) 0.019(2) 0.018(2) -0.002(1) 0.005(1) 0.003(1)
C3 0.023(2) 0.018(2) 0.019(2) 0.000(1) 0.003(1) 0.002(1)
C4 0.024(2) 0.019(2) 0.021(2) 0.004(1) 0.003(1) 0.002(1)
C5 0.027(2) 0.023(2) 0.020(2) 0.005(2) 0.000(2) 0.004(1)
C6 0.030(2) 0.022(2) 0.016(2) -0.002(2) 0.006(1) 0.001(1)
C7 0.027(2) 0.023(2) 0.021(2) -0.003(2) 0.007(1) -0.001(2)
C8 0.018(2) 0.016(2) 0.025(2) -0.001(1) 0.004(1) 0.001(1)
C9 0.026(2) 0.032(2) 0.028(2) 0.003(2) 0.009(2) 0.002(2)
C10 0.024(2) 0.031(2) 0.038(2) 0.005(2) 0.013(2) 0.000(2)
C11 0.016(2) 0.028(2) 0.042(2) 0.002(2) 0.001(2) -0.001(2)
C12 0.021(2) 0.024(2) 0.028(2) 0.001(1) 0.002(2) -0.001(2)
C13 0.015(2) 0.016(2) 0.027(2) 0.000(1) 0.003(1) -0.001(1)
C14 0.021(2) 0.021(2) 0.022(2) 0.001(1) 0.002(1) 0.003(1)
C15 0.026(2) 0.022(2) 0.017(2) 0.001(1) 0.004(1) 0.002(1)
C16 0.022(2) 0.018(2) 0.019(2) -0.001(1) 0.004(1) -0.003(1)
C17 0.022(2) 0.019(2) 0.019(2) 0.002(1) 0.002(1) -0.002(1)
C18 0.026(2) 0.022(2) 0.024(2) 0.002(1) 0.010(2) -0.002(1)
C19 0.028(2) 0.027(2) 0.016(2) -0.002(2) 0.003(1) -0.001(1)
C20 0.024(2) 0.029(2) 0.020(2) 0.003(2) 0.001(2) 0.003(2)
C21 0.025(2) 0.035(2) 0.020(2) 0.011(2) 0.003(2) 0.003(2)
C22 0.029(2) 0.045(2) 0.031(2) 0.009(2) 0.009(2) 0.005(2)
C23 0.045(3) 0.041(2) 0.024(2) 0.020(2) -0.002(2) -0.007(2)
C24 0.034(2) 0.044(2) 0.025(2) 0.018(2) 0.001(2) 0.001(2)
C25 0.129(5) 0.043(3) 0.023(2) -0.025(3) 0.013(3) 0.002(2)
C26 0.036(2) 0.062(3) 0.023(2) -0.005(2) 0.000(2) -0.005(2)
C27 0.027(2) 0.028(2) 0.025(2) 0.007(2) 0.005(2) -0.003(2)
C28 0.034(2) 0.045(2) 0.031(2) 0.017(2) 0.008(2) -0.002(2)
C29 0.043(2) 0.035(2) 0.030(2) 0.016(2) 0.008(2) 0.006(2)
C30 0.024(2) 0.051(3) 0.038(2) 0.007(2) -0.001(2) -0.012(2)
C31 0.042(3) 0.069(3) 0.019(2) -0.011(2) 0.000(2) -0.005(2)
C32 0.050(3) 0.040(2) 0.025(2) 0.001(2) 0.008(2) 0.009(2)
C33 0.036(3) 0.047(3) 0.102(5) -0.013(2) 0.015(3) -0.019(3)
C34 0.034(3) 0.079(4) 0.064(4) -0.010(3) 0.006(3) 0.033(3)

loop_
_atom_type_symbol
_atom_type_oxidation_number
_atom_type_number_in_cell
_atom_type_scat_dispersion_real
_atom_type_scat_dispersion_imag
_atom_type_scat_source
C 0 135 0.002 0.002
;International Tables for Crystallography
(1992, Vol. C, Tables 4.2.6.8 and 6.1.1.1)
;
H 0 183 0.000 0.000
;International Tables for Crystallography
(1992, Vol. C, Table 6.1.1.2)
;
N 0 16 0.004 0.003
;International Tables for Crystallography
(1992, Vol. C, Tables 4.2.6.8 and 6.1.1.1)
;
O 0 12 0.008 0.006
;International Tables for Crystallography
(1992, Vol. C, Tables 4.2.6.8 and 6.1.1.1)
;
Ni 0 4 0.285 1.113
;International Tables for Crystallography
(1992, Vol. C, Tables 4.2.6.8 and 6.1.1.1)
;
Cl 0 29 0.132 0.159
;International Tables for Crystallography
(1992, Vol. C, Tables 4.2.6.8 and 6.1.1.1)
;

loop_
_geom_angle_atom_site_label_1
_geom_angle_atom_site_label_2
_geom_angle_atom_site_label_3
_geom_angle
_geom_angle_publ_flag
O1 Ni O2 85.1(1) yes
O1 Ni N1 94.4(1) yes
O1 Ni N2 178.3(1) yes
O2 Ni N1 178.0(1) yes
O2 Ni N2 94.4(1) yes
N1 Ni N2 86.1(1) yes
Ni O1 C3 129.3(2) yes
Ni O2 C16 129.4(2) yes
H45 O3 H46 107.1 no
Ni N1 C1 125.8(3) yes
Ni N1 C8 113.3(2) yes
C1 N1 C8 120.8(3) yes
Ni N2 C13 113.4(2) yes
Ni N2 C14 126.0(3) yes
C13 N2 C14 120.6(3) yes
C6 N3 C25 111.6(3) yes
C6 N3 C26 114.2(3) yes
C6 N3 H1 106.1 no
C25 N3 C26 112.1(4) yes
C25 N3 H1 106.1 no
C26 N3 H1 106.1 no
C19 N4 C31 112.6(3) yes
C19 N4 C32 111.0(3) yes
C19 N4 H2 107.2 no
C31 N4 C32 111.4(3) yes
C31 N4 H2 107.2 no
C32 N4 H2 107.2 no
N1 C1 C2 125.7(3) yes
N1 C1 H3 117.2 no
C2 C1 H3 117.2 no
C1 C2 C3 122.4(3) yes
C1 C2 C7 116.9(3) yes
C3 C2 C7 120.7(3) yes
O1 C3 C2 122.2(3) yes
O1 C3 C4 119.1(3) yes
C2 C3 C4 118.7(3) yes
C3 C4 C5 117.7(3) yes
C3 C4 C21 121.4(3) yes
C5 C4 C21 120.8(3) yes
C4 C5 C6 122.6(3) yes
C4 C5 H4 118.7 no
C6 C5 H4 118.7 no
N3 C6 C5 119.2(3) yes
N3 C6 C7 119.9(3) yes
C5 C6 C7 120.8(3) yes
C2 C7 C6 119.5(4) yes
C2 C7 H5 120.3 no
C6 C7 H5 120.3 no
N1 C8 C9 126.4(3) yes
N1 C8 C13 113.4(3) yes
C9 C8 C13 120.2(3) yes
C8 C9 C10 119.1(4) yes
C8 C9 H6 120.4 no
C10 C9 H6 120.4 no
C9 C10 C11 120.8(4) yes
C9 C10 H7 119.6 no
C11 C10 H7 119.6 no
C10 C11 C12 120.9(4) yes
C10 C11 H8 119.6 no
C12 C11 H8 119.6 no
C11 C12 C13 118.5(4) yes
C11 C12 H9 120.8 no
C13 C12 H9 120.8 no
N2 C13 C8 113.5(3) yes
N2 C13 C12 126.0(3) yes
C8 C13 C12 120.4(3) yes
N2 C14 C15 125.5(3) yes
N2 C14 H10 117.2 no
C15 C14 H10 117.2 no
C14 C15 C16 122.6(3) yes
C14 C15 C20 116.8(3) yes
C16 C15 C20 120.5(3) yes
O2 C16 C15 121.6(3) yes
O2 C16 C17 119.9(3) yes
C15 C16 C17 118.5(3) yes
C16 C17 C18 118.1(3) yes
C16 C17 C27 121.0(3) yes
C18 C17 C27 121.0(3) yes
C17 C18 C19 122.5(4) yes
C17 C18 H11 118.8 no
C19 C18 H11 118.8 no
N4 C19 C18 117.8(3) yes
N4 C19 C20 120.8(3) yes
C18 C19 C20 121.2(3) yes
C15 C20 C19 119.1(3) yes
C15 C20 H12 120.4 no
C19 C20 H12 120.4 no
C4 C21 C22 109.1(3) yes
C4 C21 C23 110.4(3) yes
C4 C21 C24 111.8(3) yes
C22 C21 C23 110.9(3) yes
C22 C21 C24 107.1(3) yes
C23 C21 C24 107.5(3) yes
C21 C22 H13 109.5 no
C21 C22 H14 109.5 no
C21 C22 H15 109.5 no
H13 C22 H14 109.5 no
H13 C22 H15 109.5 no
H14 C22 H15 109.5 no
C21 C23 H16 109.5 no
C21 C23 H17 109.5 no
C21 C23 H18 109.5 no
H16 C23 H17 109.5 no
H16 C23 H18 109.5 no
H17 C23 H18 109.5 no
C21 C24 H19 109.5 no
C21 C24 H20 109.5 no
C21 C24 H21 109.5 no
H19 C24 H20 109.5 no
H19 C24 H21 109.5 no
H20 C24 H21 109.5 no
N3 C25 H22 109.5 no
N3 C25 H23 109.5 no
N3 C25 H24 109.5 no
H22 C25 H23 109.5 no
H22 C25 H24 109.5 no
H23 C25 H24 109.5 no
N3 C26 H25 109.5 no
N3 C26 H26 109.5 no
N3 C26 H27 109.5 no
H25 C26 H26 109.5 no
H25 C26 H27 109.5 no
H26 C26 H27 109.5 no
C17 C27 C28 111.8(3) yes
C17 C27 C29 109.0(3) yes
C17 C27 C30 110.0(3) yes
C28 C27 C29 108.1(3) yes
C28 C27 C30 107.0(3) yes
C29 C27 C30 111.0(3) yes
C27 C28 H28 109.5 no
C27 C28 H29 109.5 no
C27 C28 H30 109.5 no
H28 C28 H29 109.5 no
H28 C28 H30 109.5 no
H29 C28 H30 109.5 no
C27 C29 H31 109.5 no
C27 C29 H32 109.5 no
C27 C29 H33 109.5 no
H31 C29 H32 109.5 no
H31 C29 H33 109.5 no
H32 C29 H33 109.5 no
C27 C30 H34 109.5 no
C27 C30 H35 109.5 no
C27 C30 H36 109.5 no
H34 C30 H35 109.5 no
H34 C30 H36 109.5 no
H35 C30 H36 109.5 no
N4 C31 H37 109.5 no
N4 C31 H38 109.5 no
N4 C31 H39 109.5 no
H37 C31 H38 109.5 no
H37 C31 H39 109.5 no
H38 C31 H39 109.5 no
N4 C32 H40 109.5 no
N4 C32 H41 109.5 no
N4 C32 H42 109.5 no
H40 C32 H41 109.5 no
H40 C32 H42 109.5 no
H41 C32 H42 109.5 no
Cl3 C33 Cl4 109.8(4) yes
Cl3 C33 Cl5 109.5(3) yes
Cl3 C33 H43 108.0 no
Cl4 C33 Cl5 113.3(4) yes
Cl4 C33 H43 108.0 no
Cl5 C33 H43 108.0 no
Cl7 C34 Cl8 112.7(4) yes
Cl7 C34 Cl9 111.3(4) yes
Cl7 C34 H44 107.1 no
Cl8 C34 Cl9 111.2(4) yes
Cl8 C34 H44 107.1 no
Cl9 C34 H44 107.1 no

loop_
_geom_bond_atom_site_label_1
_geom_bond_atom_site_label_2
_geom_bond_distance
_geom_bond_publ_flag
Ni O1 1.851(2) yes
Ni O2 1.846(3) yes
Ni N1 1.853(3) yes
Ni N2 1.850(3) yes
Cl3 C33 1.779(7) yes
Cl4 C33 1.730(7) yes
Cl5 C33 1.764(7) yes
Cl7 C34 1.729(6) yes
Cl8 C34 1.734(6) yes
Cl9 C34 1.765(7) yes
O1 C3 1.299(4) yes
O2 C16 1.303(4) yes
O3 H45 0.96 no
O3 H46 0.96 no
N1 C1 1.308(5) yes
N1 C8 1.428(4) yes
N2 C13 1.426(5) yes
N2 C14 1.299(5) yes
N3 C6 1.473(5) yes
N3 C25 1.489(6) yes
N3 C26 1.481(5) yes
N3 H1 0.95 no
N4 C19 1.484(5) yes
N4 C31 1.499(5) yes
N4 C32 1.483(5) yes
N4 H2 0.95 no
C1 C2 1.413(5) yes
C1 H3 0.95 no
C2 C3 1.422(5) yes
C2 C7 1.417(5) yes
C3 C4 1.443(5) yes
C4 C5 1.379(5) yes
C4 C21 1.524(5) yes
C5 C6 1.403(5) yes
C5 H4 0.95 no
C6 C7 1.353(5) yes
C7 H5 0.95 no
C8 C9 1.390(5) yes
C8 C13 1.392(5) yes
C9 C10 1.377(5) yes
C9 H6 0.95 no
C10 C11 1.385(6) yes
C10 H7 0.95 no
C11 C12 1.383(6) yes
C11 H8 0.95 no
C12 C13 1.399(5) yes
C12 H9 0.95 no
C14 C15 1.410(5) yes
C14 H10 0.95 no
C15 C16 1.430(5) yes
C15 C20 1.420(5) yes
C16 C17 1.439(5) yes
C17 C18 1.371(5) yes
C17 C27 1.532(5) yes
C18 C19 1.402(5) yes
C18 H11 0.95 no
C19 C20 1.349(6) yes
C20 H12 0.95 no
C21 C22 1.538(6) yes
C21 C23 1.529(6) yes
C21 C24 1.531(5) yes
C22 H13 0.95 no
C22 H14 0.95 no
C22 H15 0.95 no
C23 H16 0.95 no
C23 H17 0.95 no
C23 H18 0.95 no
C24 H19 0.95 no
C24 H20 0.95 no
C24 H21 0.95 no
C25 H22 0.95 no
C25 H23 0.95 no
C25 H24 0.95 no
C26 H25 0.95 no
C26 H26 0.95 no
C26 H27 0.95 no
C27 C28 1.531(6) yes
C27 C29 1.542(6) yes
C27 C30 1.528(6) yes
C28 H28 0.95 no
C28 H29 0.95 no
C28 H30 0.95 no
C29 H31 0.95 no
C29 H32 0.95 no
C29 H33 0.95 no
C30 H34 0.95 no
C30 H35 0.95 no
C30 H36 0.95 no
C31 H37 0.95 no
C31 H38 0.95 no
C31 H39 0.95 no
C32 H40 0.95 no
C32 H41 0.95 no
C32 H42 0.95 no
C33 H43 0.95 no
C34 H44 0.95 no

loop_
_geom_contact_atom_site_label_1
_geom_contact_atom_site_label_2
_geom_contact_distance
_geom_contact_site_symmetry_2
_geom_contact_publ_flag
Cl1 N4 3.062(4) . no
Cl1 O3 3.339(6) . no
Cl1 O3 3.367(6) 4 no
Cl1 C34 3.499(6) . no
Cl1 C18 3.570(4) . no
Cl2 N3 2.982(4) 3_756 no
Cl2 C33 3.323(6) 3_657 no
Cl2 C20 3.431(4) . no
Cl2 C26 3.526(5) 3_756 no
Cl4 C16 3.470(4) 3_657 no
Cl4 C15 3.589(4) 3_657 no
Cl5 O3 3.362(6) . no
Cl7 C32 3.564(5) 3_657 no
O1 C10 3.596(5) 3_756 no
O3 C25 3.370(8) 4_456 no
O3 C26 3.390(7) 1_556 no
O3 C34 3.566(9) . no
N1 C8 3.438(4) 3_756 no
N1 N1 3.508(6) 3_756 no
N2 C29 3.539(5) 4 no
C1 C8 3.291(5) 3_756 no
C1 C13 3.392(5) 3_756 no
C2 C12 3.486(5) 3_756 no
C2 C13 3.539(5) 3_756 no
C2 C11 3.553(5) 3_756 no
C3 C10 3.491(5) 3_756 no
C7 C12 3.354(5) 3_756 no
C7 C24 3.574(5) 4 no
C15 C28 3.585(5) 4 no

loop_
_geom_hbond_atom_site_label_D
_geom_hbond_atom_site_label_H
_geom_hbond_atom_site_label_A
_geom_hbond_distance_DH
_geom_hbond_distance_HA
_geom_hbond_distance_DA
_geom_hbond_angle_DHA
_geom_hbond_site_symmetry_A
O3 H45 Cl1 0.96 2.41 3.367(6) 162.7 .
O3 H46 Cl5 0.96 2.43 3.362(6) 162.7 .
N3 H1 Cl2 0.95 2.05 2.982(4) 168.5 3_756
N4 H2 Cl1 0.95 2.11 3.062(4) 175.1 .
